data_7001090
loop_
_publ_author_name
'Mahenthirarajah, Thushitha'
'Li, Yang'
'Lightfoot, Philip'

_publ_section_title
;
 Organic--inorganic hybrid chains and layers constructed from
 copper-amine cations and early transition metal (Nb, Mo) oxyfluoride
 anions
;
_journal_issue 17
_journal_name_full 'Dalton Transactions'
_journal_page_first 3280
_journal_page_last 3285
_journal_paper_doi 10.1039/b900356h
_journal_year 2009
_chemical_formula_moiety 'C20 H18 Cu2 F7 N6 Nb O '
_chemical_formula_sum 'C20 H18 Cu2 F7 N6 Nb O'
_chemical_formula_weight 711.41
_chemical_name_systematic
;
?
;
_space_group_IT_number 12
_symmetry_cell_setting monoclinic
_symmetry_space_group_name_Hall '-C 2y'
_symmetry_space_group_name_H-M 'C 1 2/m 1'
_atom_sites_solution_hydrogens geom
_atom_sites_solution_primary direct
_atom_sites_solution_secondary difmap
_audit_creation_method SHELXL-97
_cell_angle_alpha 90.00
_cell_angle_beta 112.57(2)
_cell_angle_gamma 90.00
_cell_formula_units_Z 2
_cell_length_a 9.469(6)
_cell_length_b 17.173(10)
_cell_length_c 7.419(5)
_cell_measurement_reflns_used 3853
_cell_measurement_temperature 93(2)
_cell_measurement_theta_max 27.4
_cell_measurement_theta_min 3.2
_cell_volume 1114.0(12)
_computing_cell_refinement 'CrystalClear (Rigaku Inc., 2007)'
_computing_data_collection 'CrystalClear (Rigaku Inc., 2007)'
_computing_data_reduction 'CrystalClear (Rigaku Inc., 2007)'
_computing_molecular_graphics 'Bruker SHELXTL'
_computing_publication_material 'Bruker SHELXTL'
_computing_structure_refinement 'SHELXL-97 (Sheldrick, 1997)'
_computing_structure_solution 'SHELXL-97 (Sheldrick, 1997)'
_diffrn_ambient_temperature 93(2)
_diffrn_measured_fraction_theta_full 0.987
_diffrn_measured_fraction_theta_max 0.894
_diffrn_measurement_device_type 'CCD Area Detector'
_diffrn_measurement_method dtprofit.ref
_diffrn_radiation_monochromator 'Confocal optics'
_diffrn_radiation_source 'Rotating Anode'
_diffrn_radiation_type MoK\a
_diffrn_radiation_wavelength 0.71073
_diffrn_reflns_av_R_equivalents 0.0454
_diffrn_reflns_av_sigmaI/netI 0.0519
_diffrn_reflns_limit_h_max 11
_diffrn_reflns_limit_h_min -12
_diffrn_reflns_limit_k_max 14
_diffrn_reflns_limit_k_min -21
_diffrn_reflns_limit_l_max 8
_diffrn_reflns_limit_l_min -8
_diffrn_reflns_number 3853
_diffrn_reflns_theta_full 25.00
_diffrn_reflns_theta_max 27.38
_diffrn_reflns_theta_min 3.22
_exptl_absorpt_coefficient_mu 2.485
_exptl_absorpt_correction_T_max 0.928
_exptl_absorpt_correction_T_min 0.713
_exptl_absorpt_correction_type multi-scan
_exptl_crystal_colour green
_exptl_crystal_density_diffrn 2.121
_exptl_crystal_density_method 'not measured'
_exptl_crystal_description prism
_exptl_crystal_F_000 700
_exptl_crystal_size_max 0.140
_exptl_crystal_size_mid 0.120
_exptl_crystal_size_min 0.030
_refine_diff_density_max 2.271
_refine_diff_density_min -1.966
_refine_diff_density_rms 0.627
_refine_ls_extinction_coef 0.014(2)
_refine_ls_extinction_expression Fc^*^=kFc[1+0.001xFc^2^\l^3^/sin(2\q)]^-1/4^
_refine_ls_extinction_method SHELXL
_refine_ls_goodness_of_fit_ref 1.163
_refine_ls_hydrogen_treatment mixed
_refine_ls_matrix_type full
_refine_ls_number_parameters 96
_refine_ls_number_reflns 1184
_refine_ls_number_restraints 1
_refine_ls_restrained_S_all 1.162
_refine_ls_R_factor_all 0.0698
_refine_ls_R_factor_gt 0.0529
_refine_ls_shift/su_max 0.000
_refine_ls_shift/su_mean 0.000
_refine_ls_structure_factor_coef Fsqd
_refine_ls_weighting_details 'calc w=1/[\s^2^(Fo^2^)+(0.1144P)^2^+2.4201P] where P=(Fo^2^+2Fc^2^)/3'
_refine_ls_weighting_scheme calc
_refine_ls_wR_factor_gt 0.1587
_refine_ls_wR_factor_ref 0.1843
_reflns_number_gt 974
_reflns_number_total 1184
_reflns_threshold_expression >2sigma(I)
_cod_data_source_file b900356h.txt
_cod_data_source_block 6
_cod_original_sg_symbol_Hall '-C 2y '
_cod_original_sg_symbol_H-M 'C 2/m '
_cod_original_formula_sum 'C20 H18 Cu2 F7 N6 Nb O '
_cod_database_code 7001090

loop_
_symmetry_equiv_pos_as_xyz
'x, y, z'
'-x, y, -z'
'x+1/2, y+1/2, z'
'-x+1/2, y+1/2, -z'
'-x, -y, -z'
'x, -y, z'
'-x+1/2, -y+1/2, -z'
'x+1/2, -y+1/2, z'

loop_
_atom_site_label
_atom_site_type_symbol
_atom_site_fract_x
_atom_site_fract_y
_atom_site_fract_z
_atom_site_U_iso_or_equiv
_atom_site_adp_type
_atom_site_occupancy
_atom_site_symmetry_multiplicity
_atom_site_calc_flag
_atom_site_refinement_flags
_atom_site_disorder_assembly
_atom_site_disorder_group
Nb1 Nb 0.0000 0.0000 0.5000 0.0245(4) Uani 1 4 d S . .
Cu1 Cu -0.17213(9) 0.0000 -0.07811(12) 0.0177(4) Uani 1 2 d S . .
F2 F -0.1613(5) 0.0000 0.2414(6) 0.0263(11) Uani 0.75 2 d SP . .
O2 O -0.1613(5) 0.0000 0.2414(6) 0.0263(11) Uani 0.25 2 d SP . .
F3 F 0.1591(5) 0.0000 0.3983(6) 0.0292(12) Uani 0.75 2 d SP . .
O3 O 0.1591(5) 0.0000 0.3983(6) 0.0292(12) Uani 0.25 2 d SP . .
F1 F 0.0000 0.1119(3) 0.5000 0.0410(13) Uani 1 2 d S . .
F4 F 0.0000 0.0719(3) 0.0000 0.0235(10) Uani 1 2 d S . .
N1 N -0.3296(5) 0.0837(3) -0.1679(6) 0.0185(10) Uani 1 1 d . . .
N2 N -0.5416(9) 0.0000 -0.2322(14) 0.042(2) Uani 1 2 d SD . .
H2A H -0.632(6) 0.0000 -0.320(13) 0.063 Uiso 1 2 d SD . .
C4 C -0.5839(5) 0.1364(4) -0.2906(8) 0.0267(15) Uani 1 1 d . . .
H41 H -0.6885 0.1276 -0.3319 0.032 Uiso 1 1 calc R . .
C1 C -0.2797(6) 0.1580(3) -0.1680(8) 0.0256(13) Uani 1 1 d . . .
H11 H -0.1748 0.1663 -0.1249 0.031 Uiso 1 1 calc R . .
C5 C -0.4818(6) 0.0732(3) -0.2289(8) 0.0224(12) Uani 1 1 d . . .
C3 C -0.5315(6) 0.2095(3) -0.2905(8) 0.0261(12) Uani 1 1 d . . .
H31 H -0.5989 0.2512 -0.3317 0.031 Uiso 1 1 calc R . .
C2 C -0.3738(6) 0.2211(3) -0.2271(8) 0.0265(12) Uani 1 1 d . . .
H21 H -0.3339 0.2707 -0.2253 0.032 Uiso 1 1 calc R . .

loop_
_atom_site_aniso_label
_atom_site_aniso_U_11
_atom_site_aniso_U_22
_atom_site_aniso_U_33
_atom_site_aniso_U_23
_atom_site_aniso_U_13
_atom_site_aniso_U_12
Nb1 0.0196(6) 0.0215(7) 0.0365(7) 0.000 0.0155(5) 0.000
Cu1 0.0099(6) 0.0225(6) 0.0183(6) 0.000 0.0028(4) 0.000
F2 0.014(2) 0.045(3) 0.022(2) 0.000 0.0089(18) 0.000
O2 0.014(2) 0.045(3) 0.022(2) 0.000 0.0089(18) 0.000
F3 0.018(2) 0.050(3) 0.018(2) 0.000 0.0047(18) 0.000
O3 0.018(2) 0.050(3) 0.018(2) 0.000 0.0047(18) 0.000
F1 0.037(3) 0.021(3) 0.056(3) 0.000 0.009(3) 0.000
F4 0.017(2) 0.024(2) 0.026(2) 0.000 0.0047(18) 0.000
N1 0.012(2) 0.024(2) 0.018(2) 0.0003(17) 0.0034(17) 0.0020(17)
N2 0.020(4) 0.031(4) 0.063(5) 0.000 0.004(4) 0.000
C4 0.010(3) 0.030(4) 0.039(4) -0.001(2) 0.008(3) 0.003(2)
C1 0.013(2) 0.027(3) 0.033(3) 0.004(2) 0.005(2) -0.002(2)
C5 0.013(3) 0.024(3) 0.030(3) 0.000(2) 0.007(2) 0.000(2)
C3 0.025(3) 0.024(3) 0.028(3) 0.000(2) 0.008(2) 0.005(2)
C2 0.018(3) 0.024(3) 0.037(3) 0.001(2) 0.010(2) -0.001(2)

loop_
_atom_type_symbol
_atom_type_description
_atom_type_scat_dispersion_real
_atom_type_scat_dispersion_imag
_atom_type_scat_source
C C 0.0033 0.0016 'International Tables Vol C Tables 4.2.6.8 and 6.1.1.4'
H H 0.0000 0.0000 'International Tables Vol C Tables 4.2.6.8 and 6.1.1.4'
N N 0.0061 0.0033 'International Tables Vol C Tables 4.2.6.8 and 6.1.1.4'
F F 0.0171 0.0103 'International Tables Vol C Tables 4.2.6.8 and 6.1.1.4'
Nb Nb -2.0727 0.6215 'International Tables Vol C Tables 4.2.6.8 and 6.1.1.4'
Cu Cu 0.3201 1.2651 'International Tables Vol C Tables 4.2.6.8 and 6.1.1.4'
O O 0.0106 0.0060 'International Tables Vol C Tables 4.2.6.8 and 6.1.1.4'

loop_
_geom_angle_atom_site_label_1
_geom_angle_atom_site_label_2
_geom_angle_atom_site_label_3
_geom_angle
_geom_angle_site_symmetry_1
_geom_angle_site_symmetry_3
_geom_angle_publ_flag
F1 Nb1 F1 180.0 . 5_556 ?
F1 Nb1 F3 90.000(1) . . ?
F1 Nb1 F3 90.0 5_556 . ?
F1 Nb1 O3 90.0 . 5_556 ?
F1 Nb1 O3 90.000(1) 5_556 5_556 ?
F3 Nb1 O3 180.0 . 5_556 ?
F1 Nb1 F3 90.0 . 5_556 ?
F1 Nb1 F3 90.000(1) 5_556 5_556 ?
F3 Nb1 F3 180.0 . 5_556 ?
O3 Nb1 F3 0.00(10) 5_556 5_556 ?
F1 Nb1 F2 90.000(1) . 5_556 ?
F1 Nb1 F2 90.0 5_556 5_556 ?
F3 Nb1 F2 87.14(18) . 5_556 ?
O3 Nb1 F2 92.86(18) 5_556 5_556 ?
F3 Nb1 F2 92.86(18) 5_556 5_556 ?
F1 Nb1 O2 90.000(1) . 5_556 ?
F1 Nb1 O2 90.0 5_556 5_556 ?
F3 Nb1 O2 87.14(18) . 5_556 ?
O3 Nb1 O2 92.86(18) 5_556 5_556 ?
F3 Nb1 O2 92.86(18) 5_556 5_556 ?
F2 Nb1 O2 0.0(2) 5_556 5_556 ?
F1 Nb1 F2 90.0 . . ?
F1 Nb1 F2 90.000(1) 5_556 . ?
F3 Nb1 F2 92.86(18) . . ?
O3 Nb1 F2 87.14(18) 5_556 . ?
F3 Nb1 F2 87.14(18) 5_556 . ?
F2 Nb1 F2 180.0 5_556 . ?
O2 Nb1 F2 180.0 5_556 . ?
F4 Cu1 F4 78.7(2) . 5 ?
F4 Cu1 N1 172.06(16) . 6 ?
F4 Cu1 N1 94.34(17) 5 6 ?
F4 Cu1 N1 94.34(17) . . ?
F4 Cu1 N1 172.06(16) 5 . ?
N1 Cu1 N1 92.3(3) 6 . ?
F4 Cu1 F2 89.56(9) . . ?
F4 Cu1 F2 89.56(9) 5 . ?
N1 Cu1 F2 94.31(14) 6 . ?
N1 Cu1 F2 94.31(14) . . ?
F4 Cu1 O3 86.57(8) . 5 ?
F4 Cu1 O3 86.57(8) 5 5 ?
N1 Cu1 O3 89.16(14) 6 5 ?
N1 Cu1 O3 89.16(14) . 5 ?
F2 Cu1 O3 174.98(15) . 5 ?
F4 Cu1 Cu1 39.36(10) . 5 ?
F4 Cu1 Cu1 39.36(10) 5 5 ?
N1 Cu1 Cu1 133.59(13) 6 5 ?
N1 Cu1 Cu1 133.59(13) . 5 ?
F2 Cu1 Cu1 89.42(11) . 5 ?
O3 Cu1 Cu1 85.56(11) 5 5 ?
Nb1 F2 Cu1 135.7(2) . . ?
Cu1 F4 Cu1 101.3(2) . 5 ?
C5 N1 C1 116.8(4) . . ?
C5 N1 Cu1 125.7(3) . . ?
C1 N1 Cu1 117.4(3) . . ?
C5 N2 C5 132.3(8) . 6 ?
C5 N2 H2A 107(3) . . ?
C5 N2 H2A 107(3) 6 . ?
C3 C4 C5 120.7(5) . . ?
C3 C4 H41 119.6 . . ?
C5 C4 H41 119.6 . . ?
N1 C1 C2 124.1(5) . . ?
N1 C1 H11 117.9 . . ?
C2 C1 H11 117.9 . . ?
N1 C5 N2 120.5(5) . . ?
N1 C5 C4 121.3(5) . . ?
N2 C5 C4 118.2(6) . . ?
C4 C3 C2 118.5(5) . . ?
C4 C3 H31 120.7 . . ?
C2 C3 H31 120.7 . . ?
C1 C2 C3 118.5(5) . . ?
C1 C2 H21 120.7 . . ?
C3 C2 H21 120.7 . . ?

loop_
_geom_bond_atom_site_label_1
_geom_bond_atom_site_label_2
_geom_bond_distance
_geom_bond_site_symmetry_2
_geom_bond_publ_flag
Nb1 F1 1.921(5) . ?
Nb1 F1 1.921(5) 5_556 ?
Nb1 F3 1.926(4) . ?
Nb1 O3 1.926(4) 5_556 ?
Nb1 F3 1.926(4) 5_556 ?
Nb1 F2 1.940(4) 5_556 ?
Nb1 O2 1.940(4) 5_556 ?
Nb1 F2 1.940(4) . ?
Cu1 F4 1.948(3) . ?
Cu1 F4 1.948(3) 5 ?
Cu1 N1 1.992(5) 6 ?
Cu1 N1 1.992(5) . ?
Cu1 F2 2.333(5) . ?
Cu1 O3 2.426(5) 5 ?
Cu1 Cu1 3.011(2) 5 ?
F4 Cu1 1.948(3) 5 ?
N1 C5 1.347(7) . ?
N1 C1 1.362(7) . ?
N2 C5 1.375(7) . ?
N2 C5 1.375(7) 6 ?
N2 H2A 0.86(2) . ?
C4 C3 1.350(9) . ?
C4 C5 1.406(8) . ?
C4 H41 0.9300 . ?
C1 C2 1.363(8) . ?
C1 H11 0.9300 . ?
C3 C2 1.397(7) . ?
C3 H31 0.9300 . ?
C2 H21 0.9300 . ?

loop_
_geom_hbond_atom_site_label_D
_geom_hbond_atom_site_label_H
_geom_hbond_atom_site_label_A
_geom_hbond_distance_DH
_geom_hbond_distance_HA
_geom_hbond_distance_DA
_geom_hbond_angle_DHA
_geom_hbond_site_symmetry_A
N2 H2A F2 0.86(2) 2.24(11) 2.788(9) 122(10) 5_455
N2 H2A F3 0.86(2) 2.26(4) 3.096(10) 166(12) 1_454
